data_2012977
loop_
_publ_author_name
'Cui, Rong Sun'
'Zhi, Min Jin'

_publ_section_title
;
 The 2:1 complex of maleic acid and 1,4-diazabicyclo[2.2.2]octane:
 hydrogen-bonded sheets linked by C--H&#x00B7;&#x00B7;&#x00B7;O
 hydrogen bonds
;
_journal_issue 10
_journal_name_full 'Acta Crystallographica Section C'
_journal_page_first o600
_journal_page_last o601
_journal_paper_doi 10.1107/S0108270102014956
_journal_volume 58
_journal_year 2002
_chemical_formula_moiety 'C6 H14 N2 2+ , 2C4 H3 O4 -'
_chemical_formula_sum 'C14 H20 N2 O8'
_chemical_formula_weight 344.32
_chemical_name_systematic
;
1,4-diazoniabicyclo[2.2.2]octane bis(maleate)
;
_space_group_IT_number 36
_symmetry_cell_setting orthorhombic
_symmetry_space_group_name_Hall 'C 2c -2'
_symmetry_space_group_name_H-M 'C m c 21'
_atom_sites_solution_hydrogens geom
_atom_sites_solution_primary direct
_atom_sites_solution_secondary difmap
_audit_creation_method SHELXL97
_cell_angle_alpha 90
_cell_angle_beta 90
_cell_angle_gamma 90
_cell_formula_units_Z 4
_cell_length_a 6.7584(8)
_cell_length_b 20.145(4)
_cell_length_c 11.255(2)
_cell_measurement_reflns_used 25
_cell_measurement_temperature 289(2)
_cell_measurement_theta_max 14.99
_cell_measurement_theta_min 4.28
_cell_volume 1532.3(4)
_computing_cell_refinement XSCANS
_computing_data_collection 'XSCANS (Siemens, year?)'
_computing_data_reduction 'SHELXTL-Plus (Sheldrick, 1990)'
_computing_molecular_graphics SHELXTL-Plus
_computing_publication_material SHELXTL-Plus
_computing_structure_refinement 'SHELXL97 (Sheldrick, 1997)'
_computing_structure_solution 'SHELXS97 (Sheldrick, 1997)'
_diffrn_ambient_temperature 289(2)
_diffrn_measured_fraction_theta_max 0.999
_diffrn_measurement_device_type 'Siemens P4'
_diffrn_measurement_method \w
_diffrn_radiation_monochromator graphite
_diffrn_radiation_source 'normal-focus sealed tube'
_diffrn_radiation_type MoK\a
_diffrn_radiation_wavelength 0.71073
_diffrn_reflns_av_R_equivalents 0.010
_diffrn_reflns_av_sigmaI/netI 0.028
_diffrn_reflns_limit_h_max 8
_diffrn_reflns_limit_h_min 0
_diffrn_reflns_limit_k_max 26
_diffrn_reflns_limit_k_min 0
_diffrn_reflns_limit_l_max 14
_diffrn_reflns_limit_l_min -1
_diffrn_reflns_number 1194
_diffrn_reflns_theta_full 28.00
_diffrn_reflns_theta_max 28.00
_diffrn_reflns_theta_min 2.02
_diffrn_standards_decay_% 1.92
_diffrn_standards_interval_count 97
_diffrn_standards_number 3
_exptl_absorpt_coefficient_mu 0.123
_exptl_absorpt_correction_type none
_exptl_crystal_colour colourless
_exptl_crystal_density_diffrn 1.493
_exptl_crystal_density_meas ?
_exptl_crystal_density_method 'not measured'
_exptl_crystal_description prism
_exptl_crystal_F_000 728
_exptl_crystal_size_max 0.46
_exptl_crystal_size_mid 0.38
_exptl_crystal_size_min 0.36
_refine_diff_density_max 0.17
_refine_diff_density_min -0.16
_refine_ls_extinction_coef 0.026(2)
_refine_ls_extinction_expression Fc^*^=kFc[1+0.001xFc^2^\l^3^/sin(2\q)]^-1/4^
_refine_ls_extinction_method 'SHELXL97 (Sheldrick, 1997)'
_refine_ls_goodness_of_fit_ref 0.961
_refine_ls_hydrogen_treatment constr
_refine_ls_matrix_type full
_refine_ls_number_parameters 178
_refine_ls_number_reflns 1044
_refine_ls_number_restraints 10
_refine_ls_restrained_S_all 0.962
_refine_ls_R_factor_all 0.042
_refine_ls_R_factor_gt 0.033
_refine_ls_shift/su_max <0.001
_refine_ls_shift/su_mean 0.000
_refine_ls_structure_factor_coef Fsqd
_refine_ls_weighting_details 'calc w = 1/[\s^2^(Fo^2^)+(0.0485P)^2^] where P=(Fo^2^+2Fc^2^)/3'
_refine_ls_weighting_scheme calc
_refine_ls_wR_factor_gt 0.074
_refine_ls_wR_factor_ref 0.078
_reflns_number_gt 845
_reflns_number_total 1044
_reflns_threshold_expression I>2\s(I)
_cod_data_source_file gd1226.cif
_cod_data_source_block I
_cod_depositor_comments
;
The following automatic conversions were performed:
'_symmetry_cell_setting' value 'Orthorhombic' changed to 'orthorhombic'
according to '/home/saulius/struct/CIF-dictionaries/cif_core.dic'
dictionary named 'cif_core.dic' version 2.4.1 from 2010-06-29.

Automatic conversion script
Id: cif_fix_enum 1527 2010-12-29 10:47:43Z saulius 

The following automatic conversions were performed:

'_symmetry_cell_setting' value 'Orthorhombic' changed to
'orthorhombic' according to
/home/saulius/struct/CIF-dictionaries/cif_core.dic dictionary named
'cif_core.dic' version 2.4.1 from 2010-06-29.

Automatic conversion script
Id: cif_fix_values 1715 2011-07-08 13:25:40Z adriana 

The following automatic conversions were performed:

'_exptl_crystal_density_meas' value 'not measured' was changed to '?'
- the value is perceived as not measured.

Automatic conversion script
Id: cif_fix_values 3008 2015-01-20 13:52:24Z robertas 
;
_cod_database_code 2012977
_cod_database_fobs_code 2012977

loop_
_symmetry_equiv_pos_as_xyz
'x, y, z'
'-x, -y, z+1/2'
'x, -y, z+1/2'
'-x, y, z'
'x+1/2, y+1/2, z'
'-x+1/2, -y+1/2, z+1/2'
'x+1/2, -y+1/2, z+1/2'
'-x+1/2, y+1/2, z'

loop_
_atom_site_label
_atom_site_fract_x
_atom_site_fract_y
_atom_site_fract_z
_atom_site_U_iso_or_equiv
_atom_site_adp_type
_atom_site_calc_flag
_atom_site_refinement_flags
_atom_site_occupancy
_atom_site_disorder_assembly
_atom_site_disorder_group
_atom_site_type_symbol
O1 -0.026(4) 0.57705(14) 0.2955(2) 0.038(4) Uani d P 0.50 . . O
O2 0.0000 0.65294(10) 0.4369(2) 0.0436(7) Uani d S 1 . . O
O3 0.029(4) 0.45539(14) 0.2817(2) 0.047(5) Uani d P 0.50 . . O
H3 0.0476 0.4955 0.2869 0.056 Uiso calc PR 0.50 . . H
O4 0.0000 0.37082(10) 0.4034(3) 0.0480(7) Uani d S 1 . . O
O5 0.0000 0.83938(10) -0.2111(2) 0.0423(7) Uani d S 1 . . O
O6 0.0000 0.91495(11) -0.0687(2) 0.0472(7) Uani d S 1 . . O
O7 0.0000 0.83663(12) -0.4278(2) 0.0456(7) Uani d S 1 . . O
H7 0.0226 0.8365 -0.3563 0.055 Uiso calc PR 0.50 . . H
O8 0.0000 0.91015(13) -0.5729(2) 0.0578(8) Uani d S 1 . . O
N1 0.0000 0.74108(11) 0.2607(2) 0.0299(6) Uani d SD 1 . . N
H1 -0.0096 0.7107 0.3203 0.036 Uiso calc PR 0.50 . . H
N2 0.0000 0.82516(13) 0.0990(2) 0.0362(7) Uani d SD 1 . . N
H2 0.0096 0.8555 0.0394 0.043 Uiso calc PR 0.50 . . H
C1 -0.019(5) 0.70581(17) 0.1439(3) 0.028(3) Uani d PD 0.50 . . C
H1A -0.1343 0.6770 0.1447 0.034 Uiso calc PR 0.50 . . H
H1B 0.0970 0.6789 0.1292 0.034 Uiso calc PR 0.50 . . H
C2 -0.0412(12) 0.75845(15) 0.0467(3) 0.038(3) Uani d PD 0.50 . . C
H2A 0.0510 0.7495 -0.0174 0.045 Uiso calc PR 0.50 . . H
H2B -0.1743 0.7574 0.0145 0.045 Uiso calc PR 0.50 . . H
C3 0.180(2) 0.7825(9) 0.2808(15) 0.035(3) Uani d PD 0.50 . . C
H3A 0.2978 0.7552 0.2871 0.042 Uiso calc PR 0.50 . . H
H3B 0.1673 0.8093 0.3520 0.042 Uiso calc PR 0.50 . . H
C4 0.1862(16) 0.8258(5) 0.1694(14) 0.046(3) Uani d PD 0.50 . . C
H4A 0.2148 0.8711 0.1928 0.056 Uiso calc PR 0.50 . . H
H4B 0.2938 0.8108 0.1191 0.056 Uiso calc PR 0.50 . . H
C5 -0.1777(15) 0.7850(7) 0.2641(15) 0.031(3) Uani d PD 0.50 . . C
H5A -0.1925 0.8025 0.3440 0.037 Uiso calc PR 0.50 . . H
H5B -0.2941 0.7586 0.2467 0.037 Uiso calc PR 0.50 . . H
C6 -0.1693(17) 0.8431(4) 0.1770(13) 0.038(2) Uani d PD 0.50 . . C
H6A -0.2911 0.8467 0.1318 0.046 Uiso calc PR 0.50 . . H
H6B -0.1452 0.8847 0.2180 0.046 Uiso calc PR 0.50 . . H
C7 0.0000 0.59369(14) 0.4019(3) 0.0318(7) Uani d S 1 . . C
C8 0.021(6) 0.54210(18) 0.4978(3) 0.029(4) Uani d P 0.50 . . C
H8 0.0405 0.5590 0.5738 0.035 Uiso calc PR 0.50 . . H
C9 0.015(11) 0.47632(17) 0.4915(4) 0.031(6) Uani d P 0.50 . . C
H9 0.0222 0.4551 0.5647 0.038 Uiso calc PR 0.50 . . H
C10 0.0000 0.43055(15) 0.3884(3) 0.0346(8) Uani d S 1 . . C
C11 0.0000 0.89922(16) -0.1748(3) 0.0321(7) Uani d S 1 . . C
C12 0.0000 0.95505(15) -0.2623(3) 0.0390(9) Uani d S 1 . . C
H12 0.0000 0.9972 -0.2286 0.047 Uiso calc SR 1 . . H
C13 0.0000 0.95418(15) -0.3805(3) 0.0364(9) Uani d S 1 . . C
H13 0.0000 0.9961 -0.4153 0.044 Uiso calc SR 1 . . H
C14 0.0000 0.89827(17) -0.4673(3) 0.0355(9) Uani d S 1 . . C

loop_
_atom_site_aniso_label
_atom_site_aniso_U_11
_atom_site_aniso_U_22
_atom_site_aniso_U_33
_atom_site_aniso_U_12
_atom_site_aniso_U_13
_atom_site_aniso_U_23
O1 0.057(13) 0.0325(12) 0.0252(12) -0.001(2) -0.003(2) 0.0040(10)
O2 0.0756(19) 0.0237(10) 0.0315(12) 0.000 0.000 0.0030(11)
O3 0.081(15) 0.0306(12) 0.0290(13) 0.006(3) 0.002(3) -0.0020(11)
O4 0.0658(19) 0.0254(11) 0.0529(17) 0.000 0.000 -0.0012(12)
O5 0.0673(18) 0.0219(11) 0.0375(14) 0.000 0.000 0.0033(11)
O6 0.0829(19) 0.0311(11) 0.0275(12) 0.000 0.000 0.0063(11)
O7 0.068(2) 0.0326(13) 0.0361(14) 0.000 0.000 -0.0066(11)
O8 0.095(2) 0.0505(15) 0.0277(13) 0.000 0.000 -0.0039(13)
N1 0.0473(16) 0.0220(11) 0.0204(12) 0.000 0.000 0.0047(10)
N2 0.061(2) 0.0268(13) 0.0207(12) 0.000 0.000 0.0051(10)
C1 0.035(9) 0.0264(15) 0.0242(15) 0.004(3) -0.005(3) -0.0048(12)
C2 0.057(8) 0.0296(19) 0.0264(18) -0.001(2) -0.002(2) -0.0037(15)
C3 0.042(7) 0.034(6) 0.027(5) -0.006(4) -0.006(3) 0.011(3)
C4 0.045(4) 0.023(5) 0.071(5) -0.009(3) 0.002(4) 0.011(4)
C5 0.034(6) 0.033(6) 0.027(5) -0.010(4) 0.011(4) -0.010(4)
C6 0.053(5) 0.015(4) 0.046(3) 0.009(3) 0.003(4) 0.007(3)
C7 0.045(2) 0.0239(14) 0.0265(17) 0.000 0.000 0.0037(13)
C8 0.038(14) 0.0313(16) 0.0184(15) 0.001(3) -0.001(3) 0.0012(13)
C9 0.040(17) 0.0301(16) 0.0242(15) 0.006(6) 0.000(4) 0.0045(15)
C10 0.040(2) 0.0285(15) 0.0351(18) 0.000 0.000 -0.0019(13)
C11 0.0395(19) 0.0280(16) 0.0288(17) 0.000 0.000 0.0051(14)
C12 0.063(3) 0.0209(15) 0.0328(17) 0.000 0.000 -0.0022(15)
C13 0.058(2) 0.0239(17) 0.0276(17) 0.000 0.000 0.0007(15)
C14 0.040(2) 0.0353(18) 0.0310(19) 0.000 0.000 -0.0029(14)

loop_
_atom_type_symbol
_atom_type_description
_atom_type_scat_dispersion_real
_atom_type_scat_dispersion_imag
_atom_type_scat_source
C C 0.0033 0.0000 'International Tables Vol C Tables 4.2.6.8 and 6.1.1.4'
H H 0.0000 0.0000 'International Tables Vol C Tables 4.2.6.8 and 6.1.1.4'
N N 0.0061 0.0000 'International Tables Vol C Tables 4.2.6.8 and 6.1.1.4'
O O 0.0106 0.0000 'International Tables Vol C Tables 4.2.6.8 and 6.1.1.4'

loop_
_geom_angle_atom_site_label_1
_geom_angle_atom_site_label_2
_geom_angle_atom_site_label_3
_geom_angle_site_symmetry_1
_geom_angle_site_symmetry_3
_geom_angle
C10 O3 H3 . . 109.5
C14 O7 H7 . . 109.5
C5 N1 C3 . . 108.7(3)
C5 N1 C1 . . 103.5(12)
C3 N1 C1 . . 117.9(13)
C5 N1 H1 . . 108.8
C3 N1 H1 . . 108.8
C1 N1 H1 . . 108.8
C6 N2 C4 . . 109.6(4)
C6 N2 C2 . . 107.9(5)
C4 N2 C2 . . 112.1(5)
C6 N2 H2 . . 109.1
C4 N2 H2 . . 109.1
C2 N2 H2 . . 109.1
N1 C1 C2 . . 107.9(3)
N1 C1 H1A . . 110.1
C2 C1 H1A . . 110.1
N1 C1 H1B . . 110.1
C2 C1 H1B . . 110.1
H1A C1 H1B . . 108.4
N2 C2 C1 . . 108.9(4)
N2 C2 H2A . . 109.9
C1 C2 H2A . . 109.9
N2 C2 H2B . . 109.9
C1 C2 H2B . . 109.9
H2A C2 H2B . . 108.3
N1 C3 C4 . . 102.5(10)
N1 C3 H3A . . 111.3
C4 C3 H3A . . 111.3
N1 C3 H3B . . 111.3
C4 C3 H3B . . 111.3
H3A C3 H3B . . 109.2
N2 C4 C3 . . 114.2(11)
N2 C4 H4A . . 108.7
C3 C4 H4A . . 108.7
N2 C4 H4B . . 108.7
C3 C4 H4B . . 108.7
H4A C4 H4B . . 107.6
N1 C5 C6 . . 114.1(10)
N1 C5 H5A . . 108.7
C6 C5 H5A . . 108.7
N1 C5 H5B . . 108.7
C6 C5 H5B . . 108.7
H5A C5 H5B . . 107.6
N2 C6 C5 . . 102.8(9)
N2 C6 H6A . . 111.2
C5 C6 H6A . . 111.2
N2 C6 H6B . . 111.2
C5 C6 H6B . . 111.2
H6A C6 H6B . . 109.1
O1 C7 O2 . . 123.5(3)
O1 C7 C8 . . 120.8(4)
O2 C7 C8 . . 115.5(3)
C9 C8 C7 . . 130.4(8)
C9 C8 H8 . . 114.8
C7 C8 H8 . . 114.8
C8 C9 C10 . . 131.6(5)
C8 C9 H9 . . 114.2
C10 C9 H9 . . 114.2
O4 C10 O3 4 4 120.2(3)
O4 C10 O3 . 4 120.2(3)
O4 C10 O3 4 . 120.2(3)
O4 C10 O3 . . 120.2(3)
O4 C10 C9 4 . 120.4(4)
O4 C10 C9 . . 120.4(4)
O3 C10 C9 4 . 119.2(5)
O3 C10 C9 . . 117.8(7)
O4 C10 C9 4 4 120.4(4)
O4 C10 C9 . 4 120.4(4)
O3 C10 C9 4 4 117.8(7)
O3 C10 C9 . 4 119.2(5)
O6 C11 O5 4 . 123.6(3)
O6 C11 O5 . . 123.6(3)
O6 C11 O5 4 4 123.6(3)
O6 C11 O5 . 4 123.6(3)
O6 C11 C12 4 4 116.3(3)
O6 C11 C12 . 4 116.3(3)
O5 C11 C12 . 4 120.1(3)
O5 C11 C12 4 4 120.1(3)
O6 C11 C12 4 . 116.3(3)
O6 C11 C12 . . 116.3(3)
O5 C11 C12 . . 120.1(3)
O5 C11 C12 4 . 120.1(3)
C13 C12 C11 . . 130.4(3)
C13 C12 H12 . . 114.8
C11 C12 H12 . . 114.8
C12 C13 C14 . . 131.7(3)
C12 C13 H13 . . 114.1
C14 C13 H13 . . 114.1
O8 C14 O7 4 . 121.1(3)
O8 C14 O7 . . 121.1(3)
O8 C14 O7 4 4 121.1(3)
O8 C14 O7 . 4 121.1(3)
O8 C14 C13 4 4 119.6(3)
O8 C14 C13 . 4 119.6(3)
O7 C14 C13 . 4 119.4(3)
O7 C14 C13 4 4 119.4(3)
O8 C14 C13 4 . 119.6(3)
O8 C14 C13 . . 119.6(3)
O7 C14 C13 . . 119.4(3)
O7 C14 C13 4 . 119.4(3)

loop_
_geom_bond_atom_site_label_1
_geom_bond_atom_site_label_2
_geom_bond_site_symmetry_2
_geom_bond_distance
_geom_bond_publ_flag
O1 C7 . 1.257(6) yes
O2 C7 . 1.257(4) yes
O3 C10 . 1.315(6) yes
O3 H3 . 0.8200 ?
O4 C10 . 1.215(4) yes
O5 C11 . 1.273(4) yes
O6 C11 . 1.235(4) yes
O7 C14 . 1.319(4) yes
O7 H7 . 0.8200 ?
O8 C14 . 1.212(4) yes
N1 C5 . 1.493(4) yes
N1 C3 . 1.493(4) yes
N1 C1 . 1.500(3) yes
N1 H1 . 0.9100 ?
N2 C6 . 1.486(4) yes
N2 C4 . 1.487(4) yes
N2 C2 . 1.494(3) yes
N2 H2 . 0.9100 ?
C1 C2 . 1.531(4) ?
C1 H1A . 0.9700 ?
C1 H1B . 0.9700 ?
C2 H2A . 0.9700 ?
C2 H2B . 0.9700 ?
C3 C4 . 1.528(4) ?
C3 H3A . 0.9700 ?
C3 H3B . 0.9700 ?
C4 H4A . 0.9700 ?
C4 H4B . 0.9700 ?
C5 C6 . 1.528(4) ?
C5 H5A . 0.9700 ?
C5 H5B . 0.9700 ?
C6 H6A . 0.9700 ?
C6 H6B . 0.9700 ?
C7 C8 . 1.505(6) ?
C8 C9 . 1.328(5) ?
C8 H8 . 0.9300 ?
C9 C10 . 1.486(7) ?
C9 H9 . 0.9300 ?
C10 O4 4 1.215(4) ?
C10 O3 4 1.315(6) ?
C10 C9 4 1.486(7) ?
C11 O6 4 1.235(4) ?
C11 O5 4 1.273(4) ?
C11 C12 4 1.495(5) ?
C11 C12 . 1.495(5) ?
C12 C13 . 1.331(4) ?
C12 H12 . 0.9300 ?
C13 C14 . 1.491(5) ?
C13 H13 . 0.9300 ?
C14 O8 4 1.212(4) ?
C14 O7 4 1.319(4) ?
C14 C13 4 1.491(5) ?

loop_
_geom_hbond_atom_site_label_D
_geom_hbond_atom_site_label_H
_geom_hbond_atom_site_label_A
_geom_hbond_site_symmetry_A
_geom_hbond_distance_DH
_geom_hbond_distance_HA
_geom_hbond_distance_DA
_geom_hbond_angle_DHA
_geom_hbond_publ_flag
N1 H1 O2 . 0.91 1.76 2.662(3) 174 yes
N2 H2 O6 . 0.91 1.71 2.614(4) 173 yes
O3 H3 O1 . 0.82 1.72 2.484(7) 154 yes
O7 H7 O5 . 0.82 1.64 2.440(4) 164 yes
C3 H3A O5 6_565 0.97 2.34 3.27(2) 160 yes
C4 H4B O2 6_564 0.97 2.58 3.395(19) 141 yes
C12 H12 O8 2_575 0.93 2.56 3.452(4) 161 yes
C13 H13 O6 2_574 0.93 2.49 3.382(4) 161 yes
C3 H3B O8 1_556 0.97 2.47 3.288(2) 141 yes
C8 H8 O3 2_565 0.93 2.40 3.213(7) 145 yes
C5 H5A O8 1_556 0.97 2.70 3.341(2) 124 yes
C5 H5B O5 7_465 0.97 2.46 3.332(4) 149 yes

loop_
_geom_torsion_atom_site_label_1
_geom_torsion_atom_site_label_2
_geom_torsion_atom_site_label_3
_geom_torsion_atom_site_label_4
_geom_torsion_site_symmetry_1
_geom_torsion_site_symmetry_4
_geom_torsion
_geom_torsion_publ_flag
C5 N1 C1 C2 . . 54.2(19) ?
C3 N1 C1 C2 . . -66(2) ?
C6 N2 C2 C1 . . -72.0(15) ?
C4 N2 C2 C1 . . 48.8(16) ?
N1 C1 C2 N2 . . 10(2) yes
C5 N1 C3 C4 . . -66.7(12) ?
C1 N1 C3 C4 . . 50.6(17) ?
C6 N2 C4 C3 . . 54.2(13) ?
C2 N2 C4 C3 . . -65.6(14) ?
N1 C3 C4 N2 . . 14.0(17) yes
C3 N1 C5 C6 . . 55.3(11) ?
C1 N1 C5 C6 . . -70.8(14) ?
C4 N2 C6 C5 . . -65.7(11) ?
C2 N2 C6 C5 . . 56.6(11) ?
N1 C5 C6 N2 . . 12.6(15) yes
O1 C7 C8 C9 . . 0(6) ?
O2 C7 C8 C9 . . 176(5) ?
C7 C8 C9 C10 . . 4(11) ?
C8 C9 C10 O4 . 4 179(6) ?
C8 C9 C10 O4 . . 179(6) ?
C8 C9 C10 O3 . 4 -6(9) ?
C8 C9 C10 O3 . . 13(9) ?
C8 C9 C10 C9 . 4 -89(7) ?
O6 C11 C12 C13 4 . 180.0000(10) ?
O6 C11 C12 C13 . . 180.0000(10) ?
O5 C11 C12 C13 . . 0.000(2) ?
O5 C11 C12 C13 4 . 0.000(2) ?
C12 C11 C12 C13 4 . 0E1(10) ?
C11 C12 C13 C14 . . 0.000(2) ?
C12 C13 C14 O8 . 4 180.0000(10) ?
C12 C13 C14 O8 . . 180.0000(10) ?
C12 C13 C14 O7 . . 0.0000(10) ?
C12 C13 C14 O7 . 4 0.0000(10) ?
C12 C13 C14 C13 . 4 0E1(10) ?
